data_1565679
loop_
_publ_author_name
'Jiang, Zhongqi'
'Chen, Wenqiang'
'Jing, Qun'
'Lee, Ming-Hsien'
'Chen, Zhaohui'

_publ_section_title
;
 [NH4]12[(MoO2)2O(HPO4)2]4[PO4]Cl&#x00B7;0.5H2O: A mixed phosphomolybdate
 with nonlinear optical properties
;
_journal_name_full 'Inorganica Chimica Acta'
_journal_page_first 119198
_journal_paper_doi 10.1016/j.ica.2019.119198
_journal_volume 499
_journal_year 2020
_chemical_formula_sum 'Cl H57 Mo8 N12 O56.5 P9'
_chemical_formula_weight 2211.28
_space_group_IT_number 81
_space_group_name_Hall 'P -4'
_space_group_name_H-M_alt 'P -4'
_symmetry_cell_setting tetragonal
_symmetry_space_group_name_H-M 'P -4'
_atom_sites_solution_hydrogens geom
_atom_sites_solution_primary direct
_atom_sites_solution_secondary difmap
_audit_creation_method SHELXL-97
_cell_angle_alpha 90.00
_cell_angle_beta 90.00
_cell_angle_gamma 90.00
_cell_formula_units_Z 1
_cell_length_a 9.7089(4)
_cell_length_b 9.7089(4)
_cell_length_c 14.5943(16)
_cell_measurement_reflns_used 4334
_cell_measurement_temperature 150(2)
_cell_measurement_theta_max 27.49
_cell_measurement_theta_min 2.97
_cell_volume 1375.70(17)
_computing_cell_refinement 'Bruker SMART'
_computing_data_collection 'Bruker SMART'
_computing_data_reduction 'Bruker SAINT'
_computing_molecular_graphics 'Bruker SHELXTL'
_computing_publication_material 'Bruker SHELXTL'
_computing_structure_refinement 'SHELXL-97 (Sheldrick, 1997)'
_computing_structure_solution 'SHELXS-97 (Sheldrick, 1990)'
_diffrn_ambient_temperature 150(2)
_diffrn_measured_fraction_theta_full 0.996
_diffrn_measured_fraction_theta_max 0.996
_diffrn_measurement_device_type 'CCD area detector'
_diffrn_measurement_method 'phi and omega scans'
_diffrn_radiation_monochromator graphite
_diffrn_radiation_source 'fine-focus sealed tube'
_diffrn_radiation_type MoK\a
_diffrn_radiation_wavelength 0.71073
_diffrn_reflns_av_R_equivalents 0.0217
_diffrn_reflns_av_sigmaI/netI 0.0140
_diffrn_reflns_limit_h_max 12
_diffrn_reflns_limit_h_min -12
_diffrn_reflns_limit_k_max 12
_diffrn_reflns_limit_k_min -12
_diffrn_reflns_limit_l_max 16
_diffrn_reflns_limit_l_min -18
_diffrn_reflns_number 18724
_diffrn_reflns_theta_full 27.52
_diffrn_reflns_theta_max 27.52
_diffrn_reflns_theta_min 2.97
_exptl_absorpt_coefficient_mu 2.215
_exptl_absorpt_correction_T_max 0.7456
_exptl_absorpt_correction_T_min 0.6376
_exptl_absorpt_correction_type numerical
_exptl_absorpt_process_details 'face indexed'
_exptl_crystal_colour colourless
_exptl_crystal_density_diffrn 2.669
_exptl_crystal_density_method 'not measured'
_exptl_crystal_description block
_exptl_crystal_F_000 1081
_exptl_crystal_size_max 0.19
_exptl_crystal_size_mid 0.15
_exptl_crystal_size_min 0.08
_refine_diff_density_max 0.602
_refine_diff_density_min -0.550
_refine_diff_density_rms 0.070
_refine_ls_abs_structure_details 'Flack H D (1983), Acta Cryst. A39, 876-881'
_refine_ls_abs_structure_Flack -0.13(2)
_refine_ls_extinction_coef 0.00296(16)
_refine_ls_extinction_expression Fc^*^=kFc[1+0.001xFc^2^\l^3^/sin(2\q)]^-1/4^
_refine_ls_extinction_method SHELXL
_refine_ls_goodness_of_fit_ref 1.116
_refine_ls_hydrogen_treatment mixed
_refine_ls_matrix_type full
_refine_ls_number_parameters 244
_refine_ls_number_reflns 3157
_refine_ls_number_restraints 25
_refine_ls_restrained_S_all 1.117
_refine_ls_R_factor_all 0.0142
_refine_ls_R_factor_gt 0.0139
_refine_ls_shift/su_max 0.001
_refine_ls_shift/su_mean 0.000
_refine_ls_structure_factor_coef Fsqd
_refine_ls_weighting_details 'calc w=1/[\s^2^(Fo^2^)+(0.0149P)^2^+1.1507P] where P=(Fo^2^+2Fc^2^)/3'
_refine_ls_weighting_scheme calc
_refine_ls_wR_factor_gt 0.0341
_refine_ls_wR_factor_ref 0.0342
_reflns_number_gt 3134
_reflns_number_total 3157
_reflns_threshold_expression >2sigma(I)
_cod_data_source_file ICA-2020-499-119198.cif
_cod_data_source_block 1
_cod_depositor_comments
;
The following automatic conversions were performed:

data item '_symmetry_cell_setting' value 'Tetragonal' was changed to
'tetragonal' in accordance with the built-in table derived from the
CIF Core dictionary named 'cif_core.dic' version 2.4.5 last updated
on 2014-11-21.

data item '_exptl_crystal_density_meas' value 'None' was changed to
'?' -- the value is perceived as not measured.

Automatic conversion script
Id: cif_fix_values 8738 2021-04-28 16:35:53Z antanas 
;
_cod_original_sg_symbol_H-M P-4
_cod_original_formula_sum 'Cl H57 Mo8 N12 O56.50 P9'
_cod_database_code 1565679

loop_
_symmetry_equiv_pos_as_xyz
'x, y, z'
'-x, -y, z'
'y, -x, -z'
'-y, x, -z'

loop_
_atom_site_label
_atom_site_type_symbol
_atom_site_fract_x
_atom_site_fract_y
_atom_site_fract_z
_atom_site_U_iso_or_equiv
_atom_site_adp_type
_atom_site_occupancy
_atom_site_symmetry_multiplicity
_atom_site_calc_flag
_atom_site_refinement_flags
_atom_site_disorder_assembly
_atom_site_disorder_group
Mo1 Mo 0.620990(19) 0.851510(19) 0.807716(12) 0.00909(5) Uani 1 1 d . . .
Mo2 Mo 0.12931(2) 0.64099(2) 0.836956(12) 0.01009(5) Uani 1 1 d . . .
P1 P 0.15122(6) 0.35932(6) 0.70004(4) 0.00857(10) Uani 1 1 d . . .
P2 P 0.32038(6) 0.85409(6) 0.69430(4) 0.00987(12) Uani 1 1 d . . .
P3 P 0.0000 1.0000 0.5000 0.0186(3) Uani 1 4 d S . .
Cl1 Cl 0.5000 0.5000 0.5000 0.0383(4) Uani 1 4 d S . .
O1 O 0.1295(2) 0.3407(2) 0.59478(11) 0.0229(4) Uani 1 1 d D . .
H1 H 0.084(3) 0.265(3) 0.584(2) 0.027 Uiso 1 1 d D . .
O2 O 0.0000 0.5000 0.87269(16) 0.0143(5) Uani 1 2 d S . .
O3 O 0.46769(16) 0.80357(18) 0.70186(14) 0.0151(3) Uani 1 1 d . . .
O4 O 0.5482(2) 0.72937(19) 0.87717(14) 0.0210(4) Uani 1 1 d . . .
O5 O 0.5000 1.0000 0.83955(17) 0.0134(5) Uani 1 2 d S . .
O6 O 0.69085(17) 0.99036(17) 0.70009(13) 0.0141(3) Uani 1 1 d . . .
O7 O 0.2728(2) 0.5692(2) 0.88600(16) 0.0265(5) Uani 1 1 d . . .
O8 O 0.0796(2) 0.75768(19) 0.91844(13) 0.0205(4) Uani 1 1 d . . .
O9 O 0.03340(18) 0.29106(18) 0.75026(13) 0.0136(4) Uani 1 1 d . . .
O10 O 0.16659(18) 0.51275(17) 0.71622(13) 0.0148(4) Uani 1 1 d . . .
O11 O 0.28593(18) 0.28570(18) 0.72535(14) 0.0174(4) Uani 1 1 d . . .
O12 O 0.2666(2) 0.8056(2) 0.59930(13) 0.0225(4) Uani 1 1 d D . .
H12 H 0.180(2) 0.832(4) 0.593(3) 0.027 Uiso 1 1 d D . .
O13 O 0.23119(19) 0.78854(19) 0.76938(14) 0.0189(4) Uani 1 1 d . . .
O14 O 0.0242(2) 0.8723(3) 0.55894(16) 0.0356(6) Uani 1 1 d . . .
O15 O 0.76286(18) 0.89747(19) 0.87042(13) 0.0180(4) Uani 1 1 d . . .
O16 O 0.5000 0.5000 0.0000 0.0271(18) Uani 0.50 4 d SPD . .
H16 H 0.462(16) 0.433(11) 0.032(9) 0.038 Uiso 0.25 1 d PD . .
N1 N 0.0000 1.0000 0.7653(3) 0.0170(6) Uani 1 2 d SD . .
H1A H -0.003(3) 0.920(2) 0.7392(19) 0.020 Uiso 1 1 d D . .
H1B H 0.064(2) 0.997(3) 0.8043(17) 0.020 Uiso 1 1 d D . .
N2 N 0.5000 0.5000 0.7293(4) 0.0364(11) Uani 1 2 d SD . .
H2A H 0.499(4) 0.582(2) 0.711(3) 0.044 Uiso 1 1 d D . .
H2B H 0.431(3) 0.483(4) 0.760(2) 0.044 Uiso 1 1 d D . .
N3 N 0.1824(3) 0.5891(3) 0.4768(2) 0.0331(6) Uani 1 1 d D . .
H3A H 0.120(3) 0.645(3) 0.488(2) 0.040 Uiso 1 1 d D . .
H3B H 0.2611(18) 0.609(3) 0.488(3) 0.040 Uiso 1 1 d D . .
H3C H 0.146(3) 0.531(3) 0.5131(19) 0.040 Uiso 1 1 d D . .
H3D H 0.193(4) 0.565(3) 0.4238(13) 0.040 Uiso 1 1 d D . .
N4 N 0.3320(3) 0.8351(5) 0.99866(19) 0.0471(10) Uani 1 1 d D . .
H4A H 0.264(3) 0.808(4) 1.031(2) 0.057 Uiso 1 1 d D . .
H4B H 0.384(3) 0.882(4) 1.036(2) 0.057 Uiso 1 1 d D . .
H4C H 0.387(4) 0.783(4) 0.966(2) 0.057 Uiso 1 1 d D . .
H4D H 0.294(4) 0.889(4) 0.957(2) 0.057 Uiso 1 1 d D . .

loop_
_atom_site_aniso_label
_atom_site_aniso_U_11
_atom_site_aniso_U_22
_atom_site_aniso_U_33
_atom_site_aniso_U_23
_atom_site_aniso_U_13
_atom_site_aniso_U_12
Mo1 0.00725(9) 0.00729(9) 0.01274(9) 0.00122(7) 0.00006(7) 0.00107(7)
Mo2 0.00893(10) 0.00830(9) 0.01303(9) -0.00011(7) -0.00354(7) -0.00158(7)
P1 0.0069(3) 0.0074(3) 0.0114(2) -0.0005(2) 0.0013(2) 0.0004(2)
P2 0.0082(3) 0.0084(2) 0.0130(3) -0.0008(2) -0.0006(2) 0.00063(18)
P3 0.0227(4) 0.0227(4) 0.0103(6) 0.000 0.000 0.000
Cl1 0.0334(5) 0.0334(5) 0.0482(10) 0.000 0.000 0.000
O1 0.0306(12) 0.0271(11) 0.0110(8) -0.0016(8) -0.0010(8) -0.0129(9)
O2 0.0200(13) 0.0113(11) 0.0115(12) 0.000 0.000 -0.0048(10)
O3 0.0069(7) 0.0177(8) 0.0207(9) -0.0039(8) -0.0009(7) 0.0030(6)
O4 0.0243(10) 0.0137(9) 0.0250(10) 0.0058(8) 0.0061(8) 0.0024(7)
O5 0.0126(11) 0.0133(11) 0.0144(12) 0.000 0.000 0.0033(9)
O6 0.0137(8) 0.0087(8) 0.0198(9) 0.0001(7) 0.0054(7) -0.0001(6)
O7 0.0196(10) 0.0204(10) 0.0394(12) 0.0047(9) -0.0164(9) -0.0008(8)
O8 0.0247(10) 0.0202(9) 0.0167(9) -0.0049(7) -0.0008(8) -0.0055(8)
O9 0.0098(8) 0.0093(8) 0.0218(10) 0.0006(7) 0.0053(7) -0.0002(6)
O10 0.0144(8) 0.0072(7) 0.0227(10) 0.0016(7) 0.0065(7) 0.0005(6)
O11 0.0098(8) 0.0120(8) 0.0304(11) 0.0055(7) 0.0007(7) 0.0027(7)
O12 0.0242(10) 0.0239(10) 0.0192(10) -0.0053(8) -0.0063(8) 0.0028(8)
O13 0.0145(9) 0.0171(9) 0.0249(10) 0.0014(8) 0.0044(7) -0.0051(7)
O14 0.0185(10) 0.0518(15) 0.0365(13) 0.0344(11) -0.0115(9) -0.0154(10)
O15 0.0135(8) 0.0209(9) 0.0197(9) -0.0015(7) -0.0041(7) 0.0035(7)
O16 0.032(3) 0.032(3) 0.017(4) 0.000 0.000 0.000
N1 0.0129(15) 0.0076(14) 0.0306(19) 0.000 0.000 -0.0008(12)
N2 0.0183(18) 0.0098(16) 0.081(4) 0.000 0.000 -0.0029(15)
N3 0.0390(17) 0.0305(15) 0.0298(15) -0.0071(12) 0.0011(13) -0.0008(12)
N4 0.0285(15) 0.089(3) 0.0243(14) -0.0278(17) 0.0061(13) -0.0267(16)

loop_
_atom_type_symbol
_atom_type_description
_atom_type_scat_dispersion_real
_atom_type_scat_dispersion_imag
_atom_type_scat_source
Cl Cl 0.1484 0.1585 'International Tables Vol C Tables 4.2.6.8 and 6.1.1.4'
H H 0.0000 0.0000 'International Tables Vol C Tables 4.2.6.8 and 6.1.1.4'
Mo Mo -1.6832 0.6857 'International Tables Vol C Tables 4.2.6.8 and 6.1.1.4'
N N 0.0061 0.0033 'International Tables Vol C Tables 4.2.6.8 and 6.1.1.4'
O O 0.0106 0.0060 'International Tables Vol C Tables 4.2.6.8 and 6.1.1.4'
P P 0.1023 0.0942 'International Tables Vol C Tables 4.2.6.8 and 6.1.1.4'

loop_
_geom_angle_atom_site_label_1
_geom_angle_atom_site_label_2
_geom_angle_atom_site_label_3
_geom_angle
_geom_angle_site_symmetry_1
_geom_angle_site_symmetry_3
O4 Mo1 O15 101.30(10) . .
O4 Mo1 O5 97.15(8) . .
O15 Mo1 O5 99.64(8) . .
O4 Mo1 O11 94.62(9) . 2_665
O15 Mo1 O11 97.51(8) . 2_665
O5 Mo1 O11 156.84(9) . 2_665
O4 Mo1 O6 169.68(9) . .
O15 Mo1 O6 88.49(8) . .
O5 Mo1 O6 84.27(7) . .
O11 Mo1 O6 80.73(7) 2_665 .
O4 Mo1 O3 89.42(9) . .
O15 Mo1 O3 167.56(8) . .
O5 Mo1 O3 85.10(7) . .
O11 Mo1 O3 75.12(7) 2_665 .
O6 Mo1 O3 80.50(7) . .
O8 Mo2 O7 102.01(10) . .
O8 Mo2 O2 95.65(8) . .
O7 Mo2 O2 97.32(8) . .
O8 Mo2 O13 90.45(9) . .
O7 Mo2 O13 95.47(9) . .
O2 Mo2 O13 164.36(8) . .
O8 Mo2 O9 89.92(8) . 2_565
O7 Mo2 O9 167.74(9) . 2_565
O2 Mo2 O9 84.13(7) . 2_565
O13 Mo2 O9 81.49(8) . 2_565
O8 Mo2 O10 169.36(8) . .
O7 Mo2 O10 88.31(9) . .
O2 Mo2 O10 85.50(7) . .
O13 Mo2 O10 85.91(7) . .
O9 Mo2 O10 79.65(7) 2_565 .
O9 P1 O10 115.46(10) . .
O9 P1 O11 108.89(10) . .
O10 P1 O11 109.64(10) . .
O9 P1 O1 108.92(11) . .
O10 P1 O1 106.29(11) . .
O11 P1 O1 107.32(12) . .
O3 P2 O6 112.71(10) . 2_675
O3 P2 O13 110.25(11) . .
O6 P2 O13 109.43(11) 2_675 .
O3 P2 O12 106.50(11) . .
O6 P2 O12 109.10(11) 2_675 .
O13 P2 O12 108.75(11) . .
O14 P3 O14 108.50(10) 2_575 4_666
O14 P3 O14 108.50(10) 2_575 3_466
O14 P3 O14 111.4(2) 4_666 3_466
O14 P3 O14 111.4(2) 2_575 .
O14 P3 O14 108.50(10) 4_666 .
O14 P3 O14 108.50(10) 3_466 .
Mo2 O2 Mo2 148.64(14) 2_565 .
P2 O3 Mo1 128.48(11) . .
Mo1 O5 Mo1 151.95(15) 2_675 .
P2 O6 Mo1 129.36(11) 2_675 .
P1 O9 Mo2 135.55(11) . 2_565
P1 O10 Mo2 131.96(11) . .
P1 O11 Mo1 146.69(12) . 2_665
P2 O13 Mo2 158.08(13) . .

loop_
_geom_bond_atom_site_label_1
_geom_bond_atom_site_label_2
_geom_bond_distance
_geom_bond_site_symmetry_2
Mo1 O4 1.7125(18) .
Mo1 O15 1.7128(18) .
Mo1 O5 1.9168(6) .
Mo1 O11 2.0090(18) 2_665
Mo1 O6 2.1782(18) .
Mo1 O3 2.1951(18) .
Mo2 O8 1.7119(19) .
Mo2 O7 1.7140(19) .
Mo2 O2 1.9292(7) .
Mo2 O13 2.0009(18) .
Mo2 O9 2.1288(18) 2_565
Mo2 O10 2.1876(18) .
P1 O9 1.5116(18) .
P1 O10 1.5157(18) .
P1 O11 1.5355(18) .
P1 O1 1.5611(17) .
P2 O3 1.5161(16) .
P2 O6 1.5164(17) 2_675
P2 O13 1.5348(19) .
P2 O12 1.555(2) .
P3 O14 1.527(2) 2_575
P3 O14 1.527(2) 4_666
P3 O14 1.527(2) 3_466
P3 O14 1.527(2) .
O2 Mo2 1.9291(7) 2_565
O5 Mo1 1.9168(6) 2_675
O6 P2 1.5165(17) 2_675
O9 Mo2 2.1288(18) 2_565
O11 Mo1 2.0090(18) 2_665

loop_
_geom_hbond_atom_site_label_D
_geom_hbond_atom_site_label_H
_geom_hbond_atom_site_label_A
_geom_hbond_distance_DH
_geom_hbond_distance_HA
_geom_hbond_distance_DA
_geom_hbond_angle_DHA
_geom_hbond_site_symmetry_A
N4 H4C O7 0.877(17) 2.63(4) 3.114(4) 116(3) .
N4 H4C O4 0.877(17) 2.10(2) 2.933(4) 159(4) .
N3 H3C O1 0.847(16) 2.21(2) 3.008(4) 157(3) .
N3 H3B Cl1 0.806(17) 2.56(2) 3.221(3) 141(3) .
N3 H3A O14 0.825(16) 2.61(2) 3.370(4) 153(3) .
N2 H2B O11 0.826(17) 2.43(3) 2.9414(18) 121(3) .
N2 H2B O10 0.826(17) 2.66(3) 3.2450(18) 129(3) .
N2 H2B O7 0.826(17) 2.54(3) 3.248(5) 145(4) .
N2 H2A O3 0.839(17) 2.18(2) 2.9908(19) 163(4) .
N1 H1B O13 0.844(17) 2.64(3) 3.043(2) 111(2) .
O12 H12 O14 0.882(18) 1.64(2) 2.511(3) 167(4) .
